data_2213337
loop_
_publ_author_name
'Ming-Dong Li'
'Min Ji'

_publ_section_title
;
 7-Methoxy-4-morpholino-6-(3-morpholinopropoxy)quinazoline trihydrate
;
_journal_coeditor_code HB2347
_journal_issue 5
_journal_name_full 'Acta Crystallographica Section E'
_journal_page_first o2445
_journal_page_last o2446
_journal_paper_doi 10.1107/S160053680701639X
_journal_volume 63
_journal_year 2007
_chemical_formula_iupac 'C20 H28 N4 O4, 3H2 O'
_chemical_formula_moiety 'C20 H28 N4 O4, 3(H2 O)'
_chemical_formula_sum 'C20 H34 N4 O7'
_chemical_formula_weight 442.51
_chemical_name_systematic
;
7-Methoxy-4-morpholino-6-(3-morpholinopropoxy)quinazoline trihydrate
;
_space_group_IT_number 14
_symmetry_cell_setting monoclinic
_symmetry_space_group_name_Hall '-P 2ybc'
_symmetry_space_group_name_H-M 'P 1 21/c 1'
_atom_sites_solution_hydrogens mixed
_atom_sites_solution_primary direct
_atom_sites_solution_secondary difmap
_cell_angle_alpha 90.00
_cell_angle_beta 97.17(3)
_cell_angle_gamma 90.00
_cell_formula_units_Z 4
_cell_length_a 10.437(2)
_cell_length_b 10.438(2)
_cell_length_c 21.004(4)
_cell_measurement_reflns_used 25
_cell_measurement_temperature 293(2)
_cell_measurement_theta_max 12
_cell_measurement_theta_min 9
_cell_volume 2270.3(8)
_computing_cell_refinement 'CAD-4 Software'
_computing_data_collection 'CAD-4 Software (Enraf--Nonius, 1989)'
_computing_data_reduction 'XCAD4 (Harms & Wocadlo, 1995)'
_computing_molecular_graphics 'SHELXTL (Sheldrick, 1997b)'
_computing_publication_material SHELXL97
_computing_structure_refinement 'SHELXL97 (Sheldrick, 1997a)'
_computing_structure_solution 'SHELXS97 (Sheldrick, 1997a)'
_diffrn_ambient_temperature 293(2)
_diffrn_measured_fraction_theta_full 1.000
_diffrn_measured_fraction_theta_max 1.000
_diffrn_measurement_device_type 'Enraf--Nonius CAD-4'
_diffrn_measurement_method \w/2\q
_diffrn_radiation_monochromator graphite
_diffrn_radiation_source 'fine-focus sealed tube'
_diffrn_radiation_type MoK\a
_diffrn_radiation_wavelength 0.71073
_diffrn_reflns_av_R_equivalents 0.0000
_diffrn_reflns_av_sigmaI/netI 0.0595
_diffrn_reflns_limit_h_max 12
_diffrn_reflns_limit_h_min -12
_diffrn_reflns_limit_k_max 12
_diffrn_reflns_limit_k_min 0
_diffrn_reflns_limit_l_max 25
_diffrn_reflns_limit_l_min 0
_diffrn_reflns_number 4457
_diffrn_reflns_theta_full 25.97
_diffrn_reflns_theta_max 25.97
_diffrn_reflns_theta_min 1.95
_diffrn_standards_interval_count 200
_diffrn_standards_interval_time 2h
_diffrn_standards_number 3
_exptl_absorpt_coefficient_mu 0.098
_exptl_absorpt_correction_T_max 0.990
_exptl_absorpt_correction_T_min 0.962
_exptl_absorpt_correction_type psi-scan
_exptl_absorpt_process_details '(North <i>et al.</i>,  1968)'
_exptl_crystal_colour colorless
_exptl_crystal_density_diffrn 1.295
_exptl_crystal_density_method 'not measured'
_exptl_crystal_description prism
_exptl_crystal_F_000 952
_exptl_crystal_size_max 0.40
_exptl_crystal_size_mid 0.20
_exptl_crystal_size_min 0.10
_refine_diff_density_max 0.934
_refine_diff_density_min -0.416
_refine_ls_extinction_method none
_refine_ls_goodness_of_fit_ref 1.010
_refine_ls_hydrogen_treatment constr
_refine_ls_matrix_type full
_refine_ls_number_parameters 280
_refine_ls_number_reflns 4457
_refine_ls_number_restraints 23
_refine_ls_restrained_S_all 1.042
_refine_ls_R_factor_all 0.1498
_refine_ls_R_factor_gt 0.0801
_refine_ls_shift/su_max 0.000
_refine_ls_shift/su_mean 0.000
_refine_ls_structure_factor_coef Fsqd
_refine_ls_weighting_details 'calc w=1/[\s^2^(Fo^2^)+(0.06P)^2^+3P] where P=(Fo^2^+2Fc^2^)/3'
_refine_ls_weighting_scheme calc
_refine_ls_wR_factor_gt 0.1735
_refine_ls_wR_factor_ref 0.2049
_reflns_number_gt 2267
_reflns_number_total 4457
_reflns_threshold_expression I>2\s(I)
_cod_data_source_file hb2347.cif
_cod_data_source_block I
_cod_depositor_comments
;
The following automatic conversions were performed:
'_symmetry_cell_setting' value 'Monoclinic' changed to 'monoclinic'
according to '/home/saulius/struct/CIF-dictionaries/cif_core.dic'
dictionary named 'cif_core.dic' version 2.4.1 from 2010-06-29.

Automatic conversion script
Id: cif_fix_enum 1527 2010-12-29 10:47:43Z saulius 

The following automatic conversions were performed:

'_symmetry_cell_setting' value 'Monoclinic' changed to 'monoclinic'
according to /home/saulius/struct/CIF-dictionaries/cif_core.dic
dictionary named 'cif_core.dic' version 2.4.1 from 2010-06-29.

Automatic conversion script
Id: cif_fix_values 1715 2011-07-08 13:25:40Z adriana 

The following automatic conversions were performed:

'_atom_sites_solution_hydrogens' value 'difmap and geom' was changed
to 'mixed'.

Automatic conversion script
Id: cif_fix_values 6452 2018-10-05 10:23:21Z andrius 
;
_cod_original_sg_symbol_H-M 'P 21/c'
_cod_database_code 2213337
_cod_database_fobs_code 2213337

loop_
_symmetry_equiv_pos_as_xyz
'x, y, z'
'-x, y+1/2, -z+1/2'
'-x, -y, -z'
'x, -y-1/2, z-1/2'

loop_
_atom_site_type_symbol
_atom_site_label
_atom_site_fract_x
_atom_site_fract_y
_atom_site_fract_z
_atom_site_U_iso_or_equiv
_atom_site_adp_type
_atom_site_calc_flag
_atom_site_refinement_flags
_atom_site_occupancy
O O1 0.5477(4) 1.3265(4) -0.0126(2) 0.0960(13) Uani d . 1
O O2 0.1904(3) 0.9629(3) 0.20239(14) 0.0525(8) Uani d . 1
O O3 0.1236(3) 1.0509(3) 0.30729(15) 0.0595(9) Uani d . 1
O O4 0.4448(3) 0.2899(3) 0.24001(17) 0.0696(10) Uani d . 1
N N1 0.3887(4) 1.1891(4) 0.0634(3) 0.0816(14) Uani d . 1
N N2 0.0997(3) 0.6296(3) 0.39577(17) 0.0495(9) Uani d . 1
N N3 0.1472(3) 0.4479(3) 0.33445(17) 0.0515(9) Uani d . 1
N N4 0.2316(3) 0.4618(3) 0.23806(17) 0.0475(9) Uani d . 1
C C1 0.4220(6) 1.2887(7) -0.0382(3) 0.0926(19) Uani d . 1
H H1A 0.4198 1.2718 -0.0837 0.111 Uiso calc R 1
H H1B 0.3620 1.3579 -0.0330 0.111 Uiso calc R 1
C C2 0.3798(6) 1.1683(6) -0.0045(4) 0.096(2) Uani d . 1
H H2B 0.2916 1.1469 -0.0212 0.115 Uiso calc R 1
H H2C 0.4346 1.0968 -0.0131 0.115 Uiso calc R 1
C C3 0.5174(5) 1.2271(6) 0.0863(3) 0.0884(19) Uani d . 1
H H3B 0.5766 1.1582 0.0795 0.106 Uiso calc R 1
H H3C 0.5243 1.2440 0.1320 0.106 Uiso calc R 1
C C4 0.5533(5) 1.3448(6) 0.0519(3) 0.0883(18) Uani d . 1
H H4A 0.4952 1.4139 0.0599 0.106 Uiso calc R 1
H H4B 0.6401 1.3705 0.0690 0.106 Uiso calc R 1
C C5 0.3599(6) 1.0758(6) 0.1025(4) 0.114(2) Uani d U 1
H H5A 0.4122 1.0051 0.0905 0.136 Uiso calc R 1
H H5B 0.3896 1.0957 0.1471 0.136 Uiso calc R 1
C C6 0.2374(5) 1.0334(5) 0.0997(3) 0.0875(18) Uani d U 1
H H6A 0.2071 1.0121 0.0554 0.105 Uiso calc R 1
H H6B 0.1843 1.1032 0.1120 0.105 Uiso calc R 1
C C7 0.2158(5) 0.9191(4) 0.1407(2) 0.0575(12) Uani d U 1
H H7A 0.1432 0.8695 0.1206 0.069 Uiso calc R 1
H H7B 0.2917 0.8648 0.1451 0.069 Uiso calc R 1
C C8 0.0793(5) 1.1054(4) 0.3632(2) 0.0658(14) Uani d . 1
H H8A 0.0752 1.1969 0.3589 0.099 Uiso calc R 1
H H8B 0.1380 1.0832 0.4004 0.099 Uiso calc R 1
H H8C -0.0051 1.0727 0.3677 0.099 Uiso calc R 1
C C9 0.1359(4) 0.9223(4) 0.3056(2) 0.0458(10) Uani d . 1
C C10 0.1134(4) 0.8410(4) 0.3538(2) 0.0461(10) Uani d . 1
H H10A 0.0869 0.8731 0.3913 0.055 Uiso calc R 1
C C11 0.1301(4) 0.7083(4) 0.3466(2) 0.0429(10) Uani d . 1
C C12 0.1067(4) 0.5074(4) 0.3848(2) 0.0547(11) Uani d . 1
H H12A 0.0800 0.4541 0.4161 0.066 Uiso calc R 1
C C13 0.1857(4) 0.5218(4) 0.2886(2) 0.0442(10) Uani d . 1
C C14 0.1705(4) 0.6579(4) 0.29085(19) 0.0415(9) Uani d . 1
C C15 0.1878(4) 0.7442(4) 0.23985(18) 0.0409(9) Uani d . 1
H H15A 0.2091 0.7124 0.2012 0.049 Uiso calc R 1
C C16 0.1734(4) 0.8723(4) 0.2475(2) 0.0443(10) Uani d . 1
C C17 0.3537(4) 0.5018(4) 0.2160(2) 0.0520(11) Uani d . 1
H H17A 0.3691 0.5918 0.2257 0.062 Uiso calc R 1
H H17B 0.3482 0.4909 0.1698 0.062 Uiso calc R 1
C C18 0.4630(4) 0.4235(4) 0.2483(3) 0.0674(14) Uani d . 1
H H18A 0.5419 0.4481 0.2315 0.081 Uiso calc R 1
H H18B 0.4739 0.4427 0.2939 0.081 Uiso calc R 1
C C19 0.3290(4) 0.2517(4) 0.2641(2) 0.0586(12) Uani d . 1
H H19A 0.3368 0.2681 0.3099 0.070 Uiso calc R 1
H H19B 0.3160 0.1605 0.2574 0.070 Uiso calc R 1
C C20 0.2150(4) 0.3233(4) 0.2311(2) 0.0501(11) Uani d . 1
H H20A 0.2033 0.3013 0.1859 0.060 Uiso calc R 1
H H20B 0.1379 0.2974 0.2492 0.060 Uiso calc R 1
O OW1 -0.1779(3) 0.8717(3) 0.44452(19) 0.0884(12) Uani d D 1
H HW1A -0.2005 0.9334 0.4671 0.106 Uiso d R 1
H HW1B -0.2592 0.8177 0.4241 0.106 Uiso d RD 1
O OW2 0.2217(3) 0.8726(3) 0.56733(17) 0.0786(11) Uani d . 1
H HW2A 0.2891 0.8299 0.5624 0.094 Uiso d R 1
H HW2B 0.1649 0.8212 0.5780 0.094 Uiso d R 1
O OW3 0.0155(3) 0.7267(3) 0.50963(14) 0.0701(10) Uani d D 1
H HW3B -0.0152 0.8022 0.5067 0.084 Uiso d R 1
H HW3A 0.0583 0.6957 0.4718 0.084 Uiso d RD 1

loop_
_atom_site_aniso_label
_atom_site_aniso_U_11
_atom_site_aniso_U_22
_atom_site_aniso_U_33
_atom_site_aniso_U_12
_atom_site_aniso_U_13
_atom_site_aniso_U_23
O1 0.074(3) 0.129(4) 0.087(3) -0.020(2) 0.021(2) 0.038(3)
O2 0.073(2) 0.0344(16) 0.0513(18) -0.0024(14) 0.0131(15) 0.0019(14)
O3 0.078(2) 0.0357(16) 0.068(2) 0.0010(15) 0.0234(17) -0.0066(15)
O4 0.061(2) 0.048(2) 0.102(3) 0.0086(16) 0.0162(19) 0.0029(19)
N1 0.068(3) 0.059(3) 0.124(4) 0.006(2) 0.036(3) 0.034(3)
N2 0.054(2) 0.046(2) 0.050(2) 0.0032(17) 0.0160(17) 0.0025(17)
N3 0.062(2) 0.0369(19) 0.058(2) 0.0026(17) 0.0177(19) 0.0048(18)
N4 0.053(2) 0.0366(19) 0.055(2) -0.0018(16) 0.0157(17) -0.0023(17)
C1 0.084(4) 0.125(6) 0.067(4) -0.007(4) 0.001(3) 0.020(4)
C2 0.070(4) 0.071(4) 0.142(6) -0.004(3) -0.004(4) -0.012(4)
C3 0.063(3) 0.119(5) 0.086(4) 0.018(3) 0.019(3) 0.037(4)
C4 0.065(3) 0.104(5) 0.093(5) -0.018(3) -0.004(3) 0.025(4)
C5 0.094(4) 0.080(4) 0.175(6) 0.017(3) 0.053(4) 0.048(4)
C6 0.080(3) 0.077(4) 0.112(4) 0.005(3) 0.038(3) 0.041(3)
C7 0.070(3) 0.050(3) 0.055(3) 0.007(2) 0.017(2) 0.011(2)
C8 0.088(4) 0.040(3) 0.073(3) 0.007(2) 0.024(3) -0.011(2)
C9 0.046(2) 0.032(2) 0.060(3) -0.0010(18) 0.006(2) -0.004(2)
C10 0.048(2) 0.045(2) 0.047(3) 0.0026(19) 0.010(2) -0.004(2)
C11 0.043(2) 0.038(2) 0.049(3) -0.0021(18) 0.0110(19) 0.0026(19)
C12 0.061(3) 0.047(3) 0.059(3) 0.000(2) 0.018(2) 0.005(2)
C13 0.040(2) 0.039(2) 0.054(3) -0.0033(18) 0.0081(19) 0.005(2)
C14 0.041(2) 0.038(2) 0.046(2) -0.0008(17) 0.0051(18) -0.0016(19)
C15 0.046(2) 0.040(2) 0.038(2) 0.0015(18) 0.0088(18) 0.0005(18)
C16 0.052(2) 0.033(2) 0.048(3) -0.0031(18) 0.008(2) 0.0053(19)
C17 0.049(2) 0.043(2) 0.066(3) -0.001(2) 0.016(2) 0.002(2)
C18 0.058(3) 0.054(3) 0.090(4) -0.006(2) 0.009(3) -0.007(3)
C19 0.070(3) 0.039(2) 0.068(3) 0.000(2) 0.011(2) 0.001(2)
C20 0.055(3) 0.035(2) 0.061(3) -0.003(2) 0.007(2) -0.007(2)
OW1 0.076(2) 0.065(2) 0.124(3) -0.0051(19) 0.011(2) -0.011(2)
OW2 0.074(2) 0.070(2) 0.097(3) -0.0065(18) 0.030(2) -0.009(2)
OW3 0.085(2) 0.067(2) 0.062(2) 0.0101(18) 0.0255(18) 0.0000(18)

loop_
_atom_type_symbol
_atom_type_description
_atom_type_scat_dispersion_real
_atom_type_scat_dispersion_imag
_atom_type_scat_source
C C 0.0033 0.0016 'International Tables Vol C Tables 4.2.6.8 and 6.1.1.4'
H H 0.0000 0.0000 'International Tables Vol C Tables 4.2.6.8 and 6.1.1.4'
N N 0.0061 0.0033 'International Tables Vol C Tables 4.2.6.8 and 6.1.1.4'
O O 0.0106 0.0060 'International Tables Vol C Tables 4.2.6.8 and 6.1.1.4'

loop_
_geom_angle_atom_site_label_1
_geom_angle_atom_site_label_2
_geom_angle_atom_site_label_3
_geom_angle
C4 O1 C1 109.8(4)
C16 O2 C7 117.5(3)
C9 O3 C8 117.2(3)
C18 O4 C19 109.8(3)
C3 N1 C2 108.6(4)
C3 N1 C5 106.2(5)
C2 N1 C5 115.8(5)
C12 N2 C11 115.2(4)
C13 N3 C12 117.1(4)
C13 N4 C20 118.8(3)
C13 N4 C17 121.0(3)
C20 N4 C17 110.2(3)
O1 C1 C2 111.1(5)
O1 C1 H1A 109.4
C2 C1 H1A 109.4
O1 C1 H1B 109.4
C2 C1 H1B 109.4
H1A C1 H1B 108.0
N1 C2 C1 110.3(5)
N1 C2 H2B 109.6
C1 C2 H2B 109.6
N1 C2 H2C 109.6
C1 C2 H2C 109.6
H2B C2 H2C 108.1
N1 C3 C4 110.3(4)
N1 C3 H3B 109.6
C4 C3 H3B 109.6
N1 C3 H3C 109.6
C4 C3 H3C 109.6
H3B C3 H3C 108.1
O1 C4 C3 112.5(5)
O1 C4 H4A 109.1
C3 C4 H4A 109.1
O1 C4 H4B 109.1
C3 C4 H4B 109.1
H4A C4 H4B 107.8
C6 C5 N1 119.4(6)
C6 C5 H5A 107.5
N1 C5 H5A 107.5
C6 C5 H5B 107.5
N1 C5 H5B 107.5
H5A C5 H5B 107.0
C5 C6 C7 116.4(5)
C5 C6 H6A 108.2
C7 C6 H6A 108.2
C5 C6 H6B 108.2
C7 C6 H6B 108.2
H6A C6 H6B 107.3
O2 C7 C6 108.9(4)
O2 C7 H7A 109.9
C6 C7 H7A 109.9
O2 C7 H7B 109.9
C6 C7 H7B 109.9
H7A C7 H7B 108.3
O3 C8 H8A 109.5
O3 C8 H8B 109.5
H8A C8 H8B 109.5
O3 C8 H8C 109.5
H8A C8 H8C 109.5
H8B C8 H8C 109.5
O3 C9 C10 125.1(4)
O3 C9 C16 115.0(4)
C10 C9 C16 119.8(4)
C9 C10 C11 119.9(4)
C9 C10 H10A 120.0
C11 C10 H10A 120.0
N2 C11 C14 121.5(4)
N2 C11 C10 117.4(4)
C14 C11 C10 121.0(4)
N2 C12 N3 128.6(4)
N2 C12 H12A 115.7
N3 C12 H12A 115.7
N3 C13 N4 117.5(4)
N3 C13 C14 120.3(4)
N4 C13 C14 122.1(4)
C11 C14 C15 118.1(4)
C11 C14 C13 116.6(4)
C15 C14 C13 125.2(4)
C16 C15 C14 120.4(4)
C16 C15 H15A 119.8
C14 C15 H15A 119.8
C15 C16 O2 125.1(4)
C15 C16 C9 120.5(4)
O2 C16 C9 114.4(3)
N4 C17 C18 110.1(4)
N4 C17 H17A 109.6
C18 C17 H17A 109.6
N4 C17 H17B 109.6
C18 C17 H17B 109.6
H17A C17 H17B 108.2
O4 C18 C17 113.5(4)
O4 C18 H18A 108.9
C17 C18 H18A 108.9
O4 C18 H18B 108.9
C17 C18 H18B 108.9
H18A C18 H18B 107.7
O4 C19 C20 110.9(4)
O4 C19 H19A 109.5
C20 C19 H19A 109.5
O4 C19 H19B 109.5
C20 C19 H19B 109.5
H19A C19 H19B 108.0
N4 C20 C19 111.7(4)
N4 C20 H20A 109.3
C19 C20 H20A 109.3
N4 C20 H20B 109.3
C19 C20 H20B 109.3
H20A C20 H20B 107.9
HW1A OW1 HW1B 111.3
HW2A OW2 HW2B 108.4
HW3B OW3 HW3A 116.1

loop_
_geom_bond_atom_site_label_1
_geom_bond_atom_site_label_2
_geom_bond_distance
O1 C4 1.363(7)
O1 C1 1.411(6)
O2 C16 1.366(4)
O2 C7 1.430(5)
O3 C9 1.349(5)
O3 C8 1.432(5)
O4 C18 1.415(5)
O4 C19 1.423(5)
N1 C3 1.426(7)
N1 C2 1.434(7)
N1 C5 1.493(7)
N2 C12 1.300(5)
N2 C11 1.387(5)
N3 C13 1.335(5)
N3 C12 1.340(5)
N4 C13 1.369(5)
N4 C20 1.461(5)
N4 C17 1.470(5)
C1 C2 1.534(8)
C1 H1A 0.9700
C1 H1B 0.9700
C2 H2B 0.9700
C2 H2C 0.9700
C3 C4 1.496(7)
C3 H3B 0.9700
C3 H3C 0.9700
C4 H4A 0.9700
C4 H4B 0.9700
C5 C6 1.347(7)
C5 H5A 0.9700
C5 H5B 0.9700
C6 C7 1.504(6)
C6 H6A 0.9700
C6 H6B 0.9700
C7 H7A 0.9700
C7 H7B 0.9700
C8 H8A 0.9600
C8 H8B 0.9600
C8 H8C 0.9600
C9 C10 1.363(6)
C9 C16 1.428(6)
C10 C11 1.406(5)
C10 H10A 0.9300
C11 C14 1.396(5)
C12 H12A 0.9300
C13 C14 1.431(5)
C14 C15 1.428(5)
C15 C16 1.357(5)
C15 H15A 0.9300
C17 C18 1.497(6)
C17 H17A 0.9700
C17 H17B 0.9700
C18 H18A 0.9700
C18 H18B 0.9700
C19 C20 1.499(6)
C19 H19A 0.9700
C19 H19B 0.9700
C20 H20A 0.9700
C20 H20B 0.9700
OW1 HW1A 0.8499
OW1 HW1B 1.0624
OW2 HW2A 0.8499
OW2 HW2B 0.8500
OW3 HW3B 0.8501
OW3 HW3A 1.0121

loop_
_geom_hbond_atom_site_label_D
_geom_hbond_atom_site_label_H
_geom_hbond_atom_site_label_A
_geom_hbond_site_symmetry_A
_geom_hbond_distance_DH
_geom_hbond_distance_HA
_geom_hbond_distance_DA
_geom_hbond_angle_DHA
OW2 HW2B OW3 . 0.85 2.22 2.787(5) 125
OW3 HW3B OW1 . 0.85 2.14 2.747(5) 128
OW3 HW3A N2 . 1.01 1.84 2.836(5) 167
OW1 HW1A OW2 3_576 0.85 2.15 2.715(5) 123
OW1 HW1B N1 2_545 1.06 1.95 2.899(5) 148
OW2 HW2A O1 2_645 0.85 2.11 2.834(5) 143

loop_
_geom_torsion_atom_site_label_1
_geom_torsion_atom_site_label_2
_geom_torsion_atom_site_label_3
_geom_torsion_atom_site_label_4
_geom_torsion
C4 O1 C1 C2 -56.3(7)
C3 N1 C2 C1 -56.1(6)
C5 N1 C2 C1 -175.5(5)
O1 C1 C2 N1 56.2(7)
C2 N1 C3 C4 57.6(6)
C5 N1 C3 C4 -177.2(5)
C1 O1 C4 C3 58.7(7)
N1 C3 C4 O1 -60.4(7)
C3 N1 C5 C6 168.0(7)
C2 N1 C5 C6 -71.4(8)
N1 C5 C6 C7 -179.8(5)
C16 O2 C7 C6 -177.4(4)
C5 C6 C7 O2 89.6(7)
C8 O3 C9 C10 -2.2(6)
C8 O3 C9 C16 176.6(4)
O3 C9 C10 C11 -179.7(4)
C16 C9 C10 C11 1.6(6)
C12 N2 C11 C14 -2.6(6)
C12 N2 C11 C10 174.7(4)
C9 C10 C11 N2 -176.9(4)
C9 C10 C11 C14 0.4(6)
C11 N2 C12 N3 4.8(7)
C13 N3 C12 N2 -0.2(7)
C12 N3 C13 N4 177.7(4)
C12 N3 C13 C14 -6.4(6)
C20 N4 C13 N3 10.7(6)
C17 N4 C13 N3 -131.7(4)
C20 N4 C13 C14 -165.1(4)
C17 N4 C13 C14 52.5(6)
N2 C11 C14 C15 174.0(4)
C10 C11 C14 C15 -3.2(6)
N2 C11 C14 C13 -3.3(6)
C10 C11 C14 C13 179.5(4)
N3 C13 C14 C11 8.0(6)
N4 C13 C14 C11 -176.3(4)
N3 C13 C14 C15 -169.1(4)
N4 C13 C14 C15 6.6(6)
C11 C14 C15 C16 4.3(6)
C13 C14 C15 C16 -178.7(4)
C14 C15 C16 O2 178.5(4)
C14 C15 C16 C9 -2.4(6)
C7 O2 C16 C15 5.0(6)
C7 O2 C16 C9 -174.1(4)
O3 C9 C16 C15 -179.4(4)
C10 C9 C16 C15 -0.6(6)
O3 C9 C16 O2 -0.3(5)
C10 C9 C16 O2 178.6(4)
C13 N4 C17 C18 93.0(5)
C20 N4 C17 C18 -52.2(5)
C19 O4 C18 C17 -58.2(5)
N4 C17 C18 O4 55.6(5)
C18 O4 C19 C20 57.8(5)
C13 N4 C20 C19 -91.9(4)
C17 N4 C20 C19 54.2(5)
O4 C19 C20 N4 -57.4(5)

loop_
_cod_related_entry_id
_cod_related_entry_database
_cod_related_entry_code
1 ChemSpider 21124734
